data_4337099
loop_
_publ_author_name
'Liang, Min-Xia'
'Ruan, Chan-Zi'
'Sun, Di'
'Kong, Xiang-Jian'
'Ren, Yan-Ping'
'Long, La-Sheng'
'Huang, Rong-Bin'
'Zheng, Lan-Sun'

_publ_section_title
;
 Solvothermal Synthesis of Four Polyoxometalate-Based Coordination
 Polymers Including Diverse Ag(I)&#x00B7;&#x00B7;&#x00B7;\p Interactions.
;
_journal_issue 2
_journal_name_full 'Inorganic chemistry'
_journal_page_first 897
_journal_page_last 902
_journal_paper_doi 10.1021/ic4022596
_journal_volume 53
_journal_year 2014
_chemical_formula_sum 'C77 H55 Ag17 Mo24 N44 O80 P2'
_chemical_formula_weight 7074.94
_chemical_name_systematic
; 
 ? 
;
_space_group_IT_number 2
_symmetry_cell_setting triclinic
_symmetry_space_group_name_Hall '-P 1'
_symmetry_space_group_name_H-M 'P -1'
_atom_sites_solution_hydrogens geom
_atom_sites_solution_primary direct
_atom_sites_solution_secondary difmap
_audit_creation_method SHELXL-97
_cell_angle_alpha 107.906(6)
_cell_angle_beta 90.517(6)
_cell_angle_gamma 107.615(5)
_cell_formula_units_Z 1
_cell_length_a 14.138(4)
_cell_length_b 14.546(5)
_cell_length_c 19.922(6)
_cell_measurement_temperature 298(2)
_cell_volume 3692(2)
_computing_structure_refinement 'SHELXL-97 (Sheldrick, 1997)'
_computing_structure_solution 'SHELXS-97 (Sheldrick, 1990)'
_diffrn_ambient_temperature 298(2)
_diffrn_measured_fraction_theta_full 0.976
_diffrn_measured_fraction_theta_max 0.976
_diffrn_radiation_monochromator graphite
_diffrn_radiation_source 'fine-focus sealed tube'
_diffrn_radiation_type MoK\a
_diffrn_radiation_wavelength 0.71073
_diffrn_reflns_av_R_equivalents 0.0261
_diffrn_reflns_av_sigmaI/netI 0.0552
_diffrn_reflns_limit_h_max 16
_diffrn_reflns_limit_h_min -16
_diffrn_reflns_limit_k_max 17
_diffrn_reflns_limit_k_min -17
_diffrn_reflns_limit_l_max 12
_diffrn_reflns_limit_l_min -23
_diffrn_reflns_number 18127
_diffrn_reflns_theta_full 25.00
_diffrn_reflns_theta_max 25.00
_diffrn_reflns_theta_min 1.08
_exptl_absorpt_coefficient_mu 4.283
_exptl_absorpt_correction_T_max 0.6275
_exptl_absorpt_correction_T_min 0.5128
_exptl_absorpt_correction_type multi-scan
_exptl_absorpt_process_details sadabs
_exptl_crystal_density_diffrn 3.182
_exptl_crystal_density_method 'not measured'
_exptl_crystal_F_000 3302
_exptl_crystal_size_max 0.18
_exptl_crystal_size_mid 0.12
_exptl_crystal_size_min 0.12
_refine_diff_density_max 4.750
_refine_diff_density_min -4.653
_refine_diff_density_rms 0.328
_refine_ls_extinction_method none
_refine_ls_goodness_of_fit_ref 1.178
_refine_ls_hydrogen_treatment constr
_refine_ls_matrix_type full
_refine_ls_number_parameters 1141
_refine_ls_number_reflns 12695
_refine_ls_number_restraints 102
_refine_ls_restrained_S_all 1.174
_refine_ls_R_factor_all 0.0977
_refine_ls_R_factor_gt 0.0891
_refine_ls_shift/su_max 0.000
_refine_ls_shift/su_mean 0.000
_refine_ls_structure_factor_coef Fsqd
_refine_ls_weighting_details 'calc w=1/[\s^2^(Fo^2^)+(0.0901P)^2^+134.8017P] where P=(Fo^2^+2Fc^2^)/3'
_refine_ls_weighting_scheme calc
_refine_ls_wR_factor_gt 0.2212
_refine_ls_wR_factor_ref 0.2274
_reflns_number_gt 11466
_reflns_number_total 12695
_reflns_threshold_expression >2sigma(I)
_cod_data_source_file ic4022596_si_002.cif
_cod_data_source_block p2
_cod_original_sg_symbol_H-M p-1
_cod_database_code 4337099

loop_
_symmetry_equiv_pos_as_xyz
'x, y, z'
'-x, -y, -z'

loop_
_atom_site_label
_atom_site_type_symbol
_atom_site_fract_x
_atom_site_fract_y
_atom_site_fract_z
_atom_site_U_iso_or_equiv
_atom_site_adp_type
_atom_site_occupancy
_atom_site_symmetry_multiplicity
_atom_site_calc_flag
_atom_site_refinement_flags
_atom_site_disorder_group
Ag1 Ag 0.55693(9) -0.35968(10) -0.47193(6) 0.0272(3) Uani 1 1 d . .
Ag2 Ag 0.0035(2) -0.2829(3) -0.54906(15) 0.0637(7) Uani 0.75 1 d P .
Ag2' Ag 0.0161(7) -0.3354(7) -0.5496(5) 0.060(2) Uani 0.25 1 d P .
Ag3 Ag 0.1739(3) -0.4644(3) -0.5813(2) 0.1222(11) Uani 1 1 d . .
Ag4 Ag 0.71598(11) -0.28012(10) -0.26922(7) 0.0348(3) Uani 1 1 d . .
Ag5 Ag 0.81356(13) -0.00869(12) -0.20807(9) 0.0461(4) Uani 1 1 d . .
Ag6 Ag 0.89926(13) 0.09473(12) -0.35990(10) 0.0492(4) Uani 1 1 d . .
Ag7 Ag 0.98020(11) -0.09479(11) 0.04210(7) 0.0348(3) Uani 1 1 d . .
Ag8 Ag 0.26532(13) -0.47894(12) -0.75999(8) 0.0421(4) Uani 1 1 d . .
Ag9 Ag 0.8619(5) -0.1795(5) -0.6695(3) 0.0930(16) Uani 0.50 1 d P .
Mo4 Mo 0.14473(11) -0.53176(11) -0.27462(8) 0.0254(3) Uani 1 1 d . .
Mo6 Mo 0.01501(10) -0.36507(11) -0.26152(8) 0.0272(3) Uani 1 1 d . .
Mo7 Mo 0.14896(11) -0.08911(11) -0.21172(8) 0.0239(3) Uani 1 1 d . .
Mo8 Mo 0.18626(12) -0.26411(13) -0.38010(8) 0.0304(4) Uani 1 1 d . .
Mo10 Mo 0.43409(12) -0.15812(11) -0.32642(8) 0.0288(3) Uani 1 1 d . .
Mo11 Mo 0.41379(12) -0.43192(12) -0.21092(8) 0.0311(4) Uani 1 1 d . .
Mo13 Mo 0.53507(11) -0.17720(13) -0.16286(9) 0.0314(4) Uani 1 1 d . .
Mo14 Mo 0.22404(14) -0.10851(14) -0.05732(8) 0.0369(4) Uani 1 1 d . .
Mo15 Mo 0.11052(11) -0.38961(14) -0.11398(8) 0.0345(4) Uani 1 1 d . .
Mo16 Mo 0.39403(12) 0.00050(12) -0.15199(10) 0.0386(4) Uani 1 1 d . .
Mo19 Mo 0.32620(11) -0.41588(10) -0.38003(7) 0.0235(3) Uani 1 1 d . .
Mo20 Mo 0.37893(10) -0.27217(12) -0.05613(7) 0.0249(3) Uani 1 1 d . .
P1 P 0.2753(3) -0.2673(3) -0.2162(2) 0.0175(8) Uani 1 1 d . .
O3 O 0.1802(8) -0.3494(8) -0.2165(5) 0.019(2) Uani 1 1 d . .
O4 O 0.3614(8) -0.2812(8) -0.1785(6) 0.020(2) Uani 1 1 d . .
O5 O 0.2773(8) -0.5026(8) -0.2296(6) 0.024(2) Uani 1 1 d . .
O6 O 0.2957(7) -0.2753(8) -0.2922(5) 0.018(2) Uani 1 1 d . .
O7 O 0.1445(9) -0.0694(9) -0.1114(6) 0.029(3) Uani 1 1 d . .
O8 O 0.0853(8) -0.3425(9) -0.3426(6) 0.026(2) Uani 1 1 d . .
O9 O 0.5084(8) -0.1820(8) -0.2566(6) 0.024(2) Uani 1 1 d . .
O10 O 0.0332(8) -0.5013(9) -0.2973(6) 0.024(2) Uani 1 1 d . .
O11 O 0.2412(8) -0.3613(8) -0.0805(6) 0.024(2) Uani 1 1 d . .
O12 O 0.1759(8) -0.1507(9) -0.3028(6) 0.026(2) Uani 1 1 d . .
O13 O 0.3260(9) -0.1650(9) -0.0381(6) 0.030(3) Uani 1 1 d . .
O14 O 0.4231(9) -0.2995(9) -0.3848(6) 0.028(3) Uani 1 1 d . .
O16 O -0.1042(9) -0.3950(10) -0.2925(7) 0.035(3) Uani 1 1 d . .
O18 O 0.4799(8) -0.0672(9) -0.1360(7) 0.028(3) Uani 1 1 d . .
O19 O 0.3377(10) -0.5086(10) -0.4508(6) 0.031(3) Uani 1 1 d . .
O20 O 0.3992(8) -0.4228(9) -0.3051(6) 0.024(2) Uani 1 1 d . .
O21 O 0.4120(9) -0.0573(9) -0.2530(6) 0.029(3) Uani 1 1 d . .
O23 O 0.5325(8) -0.3149(9) -0.1944(6) 0.026(2) Uani 1 1 d . .
O24 O 0.5253(10) -0.0936(10) -0.3626(7) 0.040(3) Uani 1 1 d . .
O25 O 0.4635(10) -0.5257(10) -0.2267(7) 0.041(3) Uani 1 1 d . .
O26 O 0.1070(10) -0.6610(9) -0.3082(7) 0.037(3) Uani 1 1 d . .
O28 O 0.4690(10) 0.1199(11) -0.1327(10) 0.058(4) Uani 1 1 d . .
O29 O 0.1033(8) -0.5141(10) -0.1789(6) 0.032(3) Uani 1 1 d . .
O30 O 0.1369(9) -0.2415(10) -0.0798(6) 0.031(3) Uani 1 1 d . .
O31 O 0.2096(8) -0.4922(8) -0.3460(5) 0.022(2) Uani 1 1 d . .
O32 O 0.2645(7) -0.1634(8) -0.1775(5) 0.020(2) Uani 1 1 d . .
O35 O 0.0027(8) -0.3875(9) -0.1746(6) 0.027(3) Uani 1 1 d . .
O36 O 0.2278(8) -0.3742(9) -0.4259(6) 0.025(2) Uani 1 1 d . .
O37 O 0.4113(8) -0.3936(9) -0.1133(6) 0.026(2) Uani 1 1 d . .
O38 O 0.3358(9) 0.0010(9) -0.0681(7) 0.034(3) Uani 1 1 d . .
O40 O 0.0561(8) -0.2263(8) -0.2242(6) 0.023(2) Uani 1 1 d . .
O43 O 0.0478(10) -0.4256(12) -0.0520(7) 0.045(4) Uani 1 1 d . .
O44 O 0.4019(10) -0.2789(10) 0.0238(6) 0.034(3) Uani 1 1 d . .
O45 O 0.6560(9) -0.1149(11) -0.1457(8) 0.043(3) Uani 1 1 d . .
O47 O 0.5034(8) -0.1956(9) -0.0725(6) 0.026(2) Uani 1 1 d . .
O51 O 0.3196(9) -0.1760(9) -0.3833(6) 0.027(3) Uani 1 1 d . .
O52 O 0.2707(9) 0.0137(8) -0.1894(6) 0.028(3) Uani 1 1 d . .
O57 O 0.0719(10) -0.0279(9) -0.2264(7) 0.035(3) Uani 1 1 d . .
O59 O 0.1237(12) -0.2524(12) -0.4470(6) 0.047(4) Uani 1 1 d . .
O68 O 0.2001(12) -0.0528(12) 0.0243(7) 0.050(4) Uani 1 1 d . .
N1 N 0.8190(10) -0.2061(10) -0.1700(6) 0.021(2) Uani 1 1 d U .
N2 N 0.8689(10) -0.1083(10) -0.1569(7) 0.022(3) Uani 1 1 d . .
N3 N 0.9237(10) -0.0716(10) -0.0962(7) 0.023(3) Uani 1 1 d . .
N4 N 0.9102(10) -0.1446(10) -0.0667(6) 0.022(2) Uani 1 1 d U .
N5 N 0.9099(12) -0.2078(14) 0.2197(8) 0.039(4) Uani 1 1 d . .
N6 N 1.0067(11) -0.1562(13) 0.2370(8) 0.035(4) Uani 1 1 d . .
N7 N 1.0393(12) -0.1235(12) 0.1865(8) 0.033(3) Uani 1 1 d . .
N8 N 0.9646(10) -0.1554(10) 0.1344(7) 0.024(3) Uani 1 1 d . .
N9 N 0.6792(10) -0.2174(10) -0.4161(8) 0.026(3) Uani 1 1 d . .
N10 N 0.6998(10) -0.1886(10) -0.3458(7) 0.024(3) Uani 1 1 d . .
N11 N 0.7552(10) -0.0932(11) -0.3242(7) 0.029(3) Uani 1 1 d . .
N12 N 0.7706(11) -0.0569(11) -0.3787(7) 0.028(3) Uani 1 1 d . .
N13 N 0.4527(9) -0.4379(9) -0.5695(7) 0.020(3) Uani 1 1 d . .
N14 N 0.4223(10) -0.5416(9) -0.5981(6) 0.021(3) Uani 1 1 d . .
N15 N 0.3664(10) -0.5680(10) -0.6574(7) 0.023(3) Uani 1 1 d . .
N16 N 0.3633(11) -0.4828(10) -0.6689(7) 0.026(3) Uani 1 1 d . .
N17 N 0.1459(11) -0.2327(11) -0.6573(9) 0.033(3) Uani 1 1 d . .
N18 N 0.1342(13) -0.2886(12) -0.6139(9) 0.038(4) Uani 1 1 d . .
N19 N 0.1671(12) -0.3650(11) -0.6409(9) 0.035(4) Uani 1 1 d . .
N20 N 0.1997(11) -0.3600(11) -0.7036(8) 0.030(3) Uani 1 1 d . .
N21 N 0.973(3) -0.133(3) -0.5145(18) 0.042(3) Uani 0.50 1 d PU 1
N23 N 0.968(3) -0.007(3) -0.451(2) 0.047(3) Uani 0.50 1 d PU 1
N24 N 1.0013(15) 0.0581(17) -0.4415(10) 0.050(3) Uani 1 1 d U .
C1 C 0.8420(12) -0.2305(12) -0.1135(8) 0.0206(19) Uani 1 1 d U .
C2 C 0.8034(12) -0.3299(11) -0.1030(7) 0.019(2) Uani 1 1 d U .
C3 C 0.8550(14) -0.3603(14) -0.0607(9) 0.030(4) Uani 1 1 d . .
H3 H 0.9182 -0.3177 -0.0388 0.036 Uiso 1 1 calc R .
C4 C 0.8170(15) -0.4496(14) -0.0499(10) 0.036(4) Uani 1 1 d . .
H4 H 0.8544 -0.4695 -0.0218 0.043 Uiso 1 1 calc R .
C5 C 0.7220(14) -0.5130(13) -0.0806(10) 0.034(4) Uani 1 1 d . .
H5 H 0.6954 -0.5741 -0.0714 0.041 Uiso 1 1 calc R .
C6 C 0.6674(14) -0.4879(14) -0.1236(9) 0.029(4) Uani 1 1 d . .
H6 H 0.6042 -0.5317 -0.1448 0.035 Uiso 1 1 calc R .
C7 C 0.7073(13) -0.3946(15) -0.1357(9) 0.032(4) Uani 1 1 d . .
H7 H 0.6709 -0.3755 -0.1651 0.038 Uiso 1 1 calc R .
C8 C 0.8838(12) -0.2093(12) 0.1552(8) 0.022(3) Uani 1 1 d . .
C9 C 0.7858(14) -0.2561(13) 0.1179(9) 0.028(4) Uani 1 1 d . .
C10 C 0.7520(14) -0.2087(14) 0.0773(8) 0.030(4) Uani 1 1 d . .
H10 H 0.7922 -0.1462 0.0752 0.036 Uiso 1 1 calc R .
C11 C 0.6565(14) -0.2555(14) 0.0393(11) 0.039(5) Uani 1 1 d . .
H11 H 0.6340 -0.2237 0.0115 0.047 Uiso 1 1 calc R .
C12 C 0.5979(14) -0.3441(16) 0.0422(12) 0.047(5) Uani 1 1 d . .
H12 H 0.5342 -0.3728 0.0176 0.057 Uiso 1 1 calc R .
C13 C 0.6321(16) -0.3961(18) 0.0832(14) 0.053(6) Uani 1 1 d . .
H13 H 0.5931 -0.4602 0.0835 0.064 Uiso 1 1 calc R .
C14 C 0.7256(16) -0.3474(18) 0.1224(13) 0.050(6) Uani 1 1 d . .
H14 H 0.7476 -0.3769 0.1521 0.059 Uiso 1 1 calc R .
C15 C 0.7230(11) -0.1355(10) -0.4339(8) 0.020(3) Uani 1 1 d . .
C16 C 0.7223(12) -0.1323(14) -0.5087(9) 0.027(4) Uani 1 1 d . .
C17 C 0.7038(17) -0.2183(17) -0.5649(9) 0.046(5) Uani 1 1 d . .
H17 H 0.6879 -0.2810 -0.5573 0.055 Uiso 1 1 calc R .
C18 C 0.7082(18) -0.215(2) -0.6325(11) 0.055(6) Uani 1 1 d . .
H18 H 0.6586 -0.2737 -0.6670 0.066 Uiso 1 1 calc R .
C19 C 0.721(2) -0.129(2) -0.6462(12) 0.065(8) Uani 1 1 d . .
H19 H 0.6798 -0.1340 -0.6879 0.078 Uiso 1 1 calc R .
C20 C 0.738(2) -0.041(2) -0.5906(16) 0.070(8) Uani 1 1 d . .
H20 H 0.7484 0.0201 -0.5993 0.084 Uiso 1 1 calc R .
C21 C 0.7410(16) -0.0419(15) -0.5219(10) 0.037(5) Uani 1 1 d . .
H21A H 0.7556 0.0190 -0.4844 0.044 Uiso 1 1 calc R .
C22 C 0.4167(11) -0.4042(12) -0.6143(8) 0.023(3) Uani 1 1 d . .
C23 C 0.4282(12) -0.2997(12) -0.6048(8) 0.024(3) Uani 1 1 d . .
C24 C 0.4051(17) -0.2387(13) -0.5411(10) 0.042(5) Uani 1 1 d . .
H24 H 0.3880 -0.2663 -0.5048 0.051 Uiso 1 1 calc R .
C25 C 0.4070(19) -0.1413(17) -0.5306(11) 0.050(6) Uani 1 1 d . .
H25 H 0.3884 -0.1035 -0.4892 0.061 Uiso 1 1 calc R .
C26 C 0.4376(18) -0.1011(19) -0.5840(14) 0.058(6) Uani 1 1 d . .
H26 H 0.4426 -0.0335 -0.5769 0.069 Uiso 1 1 calc R .
C27 C 0.4616(15) -0.1569(16) -0.6482(13) 0.046(5) Uani 1 1 d . .
H27 H 0.4819 -0.1277 -0.6833 0.055 Uiso 1 1 calc R .
C28 C 0.4543(14) -0.2570(15) -0.6579(10) 0.037(4) Uani 1 1 d . .
H28 H 0.4672 -0.2966 -0.7011 0.045 Uiso 1 1 calc R .
C29 C 0.1844(12) -0.2800(14) -0.7114(9) 0.029(4) Uani 1 1 d . .
C30 C 0.2144(15) -0.2400(15) -0.7690(9) 0.034(4) Uani 1 1 d . .
C31 C 0.177(2) -0.293(2) -0.8376(12) 0.060(7) Uani 1 1 d . .
H31 H 0.1290 -0.3575 -0.8505 0.072 Uiso 1 1 calc R .
C32 C 0.215(2) -0.243(3) -0.8920(12) 0.066(8) Uani 1 1 d . .
H32 H 0.1935 -0.2783 -0.9398 0.080 Uiso 1 1 calc R .
C33 C 0.280(2) -0.149(2) -0.8735(12) 0.066(9) Uani 1 1 d . .
H33 H 0.3022 -0.1193 -0.9082 0.079 Uiso 1 1 calc R .
C34 C 0.3130(18) -0.099(2) -0.8078(13) 0.057(6) Uani 1 1 d . .
H34 H 0.3590 -0.0338 -0.7963 0.068 Uiso 1 1 calc R .
C35 C 0.2813(15) -0.1401(17) -0.7509(12) 0.043(5) Uani 1 1 d . .
H35 H 0.3045 -0.1013 -0.7038 0.052 Uiso 1 1 calc R .
C39 C 0.8798(19) -0.2866(16) -0.4985(11) 0.042(4) Uani 0.50 1 d PGU .
H39 H 0.8478 -0.3471 -0.5349 0.050 Uiso 0.50 1 calc PR .
C38 C 0.8887(19) -0.2867(15) -0.4290(13) 0.040(4) Uani 0.50 1 d PGU .
H38 H 0.8626 -0.3472 -0.4189 0.048 Uiso 0.50 1 calc PR .
C37 C 0.9366(19) -0.1964(19) -0.3746(10) 0.038(4) Uani 0.50 1 d PGU .
H37 H 0.9425 -0.1965 -0.3280 0.045 Uiso 0.50 1 calc PR .
C36 C 0.9756(19) -0.1060(15) -0.3897(11) 0.041(3) Uani 0.50 1 d PGU .
H36 H 1.0076 -0.0456 -0.3532 0.049 Uiso 0.50 1 calc PR .
C42 C 0.967(2) -0.1059(16) -0.4592(13) 0.042(3) Uani 0.50 1 d PGU .
C40 C 0.919(2) -0.196(2) -0.5136(10) 0.043(3) Uani 0.50 1 d PGU .
H21 H 0.9234 -0.1976 -0.5581 0.051 Uiso 0.50 1 d PR .
C41 C 1.005(3) -0.020(4) -0.484(2) 0.044(3) Uani 0.50 1 d PU .

loop_
_atom_site_aniso_label
_atom_site_aniso_U_11
_atom_site_aniso_U_22
_atom_site_aniso_U_33
_atom_site_aniso_U_23
_atom_site_aniso_U_13
_atom_site_aniso_U_12
Ag1 0.0285(7) 0.0240(6) 0.0218(6) 0.0037(5) -0.0046(5) 0.0020(5)
Ag2 0.0686(18) 0.075(2) 0.0483(15) 0.0196(15) 0.0069(12) 0.0249(17)
Ag2' 0.073(6) 0.058(5) 0.071(5) 0.034(5) 0.017(4) 0.038(5)
Ag3 0.144(3) 0.109(2) 0.128(3) 0.054(2) 0.008(2) 0.044(2)
Ag4 0.0453(8) 0.0267(7) 0.0207(6) 0.0016(5) -0.0089(6) 0.0016(6)
Ag5 0.0506(9) 0.0354(8) 0.0435(9) 0.0197(7) -0.0200(7) -0.0051(7)
Ag6 0.0484(9) 0.0256(8) 0.0641(11) 0.0013(7) 0.0049(8) 0.0119(7)
Ag7 0.0393(8) 0.0373(8) 0.0204(6) 0.0128(6) -0.0061(5) -0.0015(6)
Ag8 0.0579(10) 0.0438(9) 0.0281(7) 0.0043(6) -0.0066(7) 0.0291(8)
Ag9 0.119(4) 0.111(4) 0.082(3) 0.051(3) 0.050(3) 0.062(4)
Mo4 0.0269(7) 0.0197(7) 0.0321(8) 0.0119(6) 0.0098(6) 0.0073(6)
Mo6 0.0186(7) 0.0241(7) 0.0361(8) 0.0089(6) -0.0053(6) 0.0040(6)
Mo7 0.0233(7) 0.0206(7) 0.0276(7) 0.0036(6) -0.0002(6) 0.0111(6)
Mo8 0.0349(8) 0.0481(10) 0.0170(7) 0.0103(6) 0.0041(6) 0.0261(7)
Mo10 0.0344(8) 0.0236(8) 0.0269(8) 0.0128(6) 0.0072(6) 0.0021(6)
Mo11 0.0331(8) 0.0340(8) 0.0273(8) -0.0004(6) -0.0039(6) 0.0229(7)
Mo13 0.0152(7) 0.0429(9) 0.0412(9) 0.0226(7) 0.0038(6) 0.0076(6)
Mo14 0.0551(11) 0.0438(10) 0.0189(7) 0.0029(7) 0.0062(7) 0.0336(8)
Mo15 0.0216(8) 0.0553(11) 0.0201(7) 0.0118(7) 0.0065(6) 0.0038(7)
Mo16 0.0218(8) 0.0226(8) 0.0541(11) -0.0097(7) 0.0025(7) 0.0051(6)
Mo19 0.0326(8) 0.0200(7) 0.0198(7) 0.0064(5) 0.0121(6) 0.0109(6)
Mo20 0.0223(7) 0.0367(8) 0.0188(7) 0.0106(6) 0.0021(5) 0.0122(6)
P1 0.0180(19) 0.0177(19) 0.0165(19) 0.0038(15) 0.0012(15) 0.0070(15)
O3 0.022(5) 0.021(5) 0.016(5) 0.008(4) 0.004(4) 0.007(4)
O4 0.017(5) 0.019(5) 0.024(6) 0.004(4) 0.000(4) 0.009(4)
O5 0.024(6) 0.027(6) 0.021(6) 0.010(5) 0.004(4) 0.008(5)
O6 0.014(5) 0.033(6) 0.008(5) 0.006(4) 0.003(4) 0.008(4)
O7 0.027(6) 0.036(7) 0.031(6) 0.009(5) 0.006(5) 0.022(5)
O8 0.026(6) 0.033(6) 0.017(5) 0.005(5) -0.003(5) 0.008(5)
O9 0.022(6) 0.027(6) 0.024(6) 0.009(5) 0.004(5) 0.012(5)
O10 0.018(5) 0.030(6) 0.024(6) 0.008(5) 0.005(4) 0.009(5)
O11 0.022(6) 0.028(6) 0.027(6) 0.013(5) 0.011(5) 0.009(5)
O12 0.025(6) 0.026(6) 0.031(6) 0.008(5) 0.004(5) 0.015(5)
O13 0.034(7) 0.034(7) 0.017(6) -0.009(5) 0.000(5) 0.021(5)
O14 0.029(6) 0.033(7) 0.030(6) 0.018(5) 0.013(5) 0.015(5)
O16 0.022(6) 0.045(8) 0.040(7) 0.014(6) 0.000(5) 0.011(6)
O18 0.012(5) 0.024(6) 0.042(7) 0.000(5) 0.003(5) 0.006(5)
O19 0.045(7) 0.039(7) 0.022(6) 0.009(5) 0.008(5) 0.031(6)
O20 0.019(5) 0.032(6) 0.021(6) 0.006(5) 0.006(4) 0.011(5)
O21 0.029(6) 0.029(6) 0.031(6) 0.008(5) 0.000(5) 0.016(5)
O23 0.021(6) 0.035(7) 0.025(6) 0.005(5) 0.004(5) 0.017(5)
O24 0.044(8) 0.040(8) 0.040(7) 0.026(6) 0.008(6) 0.007(6)
O25 0.048(8) 0.040(8) 0.035(7) 0.002(6) -0.008(6) 0.025(7)
O26 0.041(7) 0.028(7) 0.042(8) 0.014(6) 0.019(6) 0.006(6)
O28 0.027(7) 0.040(9) 0.089(12) 0.000(8) 0.000(8) 0.006(6)
O29 0.019(6) 0.044(8) 0.031(7) 0.012(6) 0.004(5) 0.005(5)
O30 0.029(6) 0.039(7) 0.027(6) 0.005(5) 0.010(5) 0.019(5)
O31 0.031(6) 0.018(5) 0.015(5) 0.007(4) 0.009(4) 0.005(5)
O32 0.016(5) 0.019(5) 0.022(5) -0.003(4) -0.001(4) 0.011(4)
O35 0.015(5) 0.033(7) 0.035(7) 0.011(5) 0.008(5) 0.010(5)
O36 0.031(6) 0.030(6) 0.018(5) 0.007(5) 0.004(5) 0.015(5)
O37 0.018(6) 0.033(6) 0.026(6) 0.010(5) -0.004(5) 0.006(5)
O38 0.029(6) 0.025(6) 0.036(7) -0.008(5) -0.007(5) 0.009(5)
O40 0.018(5) 0.021(6) 0.030(6) 0.005(5) 0.003(5) 0.007(4)
O43 0.035(7) 0.064(10) 0.029(7) 0.014(7) 0.008(6) 0.005(7)
O44 0.039(7) 0.044(8) 0.020(6) 0.008(5) 0.005(5) 0.017(6)
O45 0.026(7) 0.051(9) 0.050(8) 0.015(7) 0.005(6) 0.011(6)
O47 0.013(5) 0.036(7) 0.026(6) 0.008(5) 0.000(4) 0.007(5)
O51 0.040(7) 0.027(6) 0.021(6) 0.013(5) 0.011(5) 0.017(5)
O52 0.028(6) 0.018(6) 0.035(7) 0.001(5) 0.004(5) 0.009(5)
O57 0.047(8) 0.028(7) 0.031(7) 0.001(5) 0.003(6) 0.023(6)
O59 0.070(10) 0.071(10) 0.017(6) 0.017(6) 0.006(6) 0.042(8)
O68 0.068(10) 0.058(9) 0.021(7) -0.010(6) -0.006(6) 0.039(8)
N1 0.026(5) 0.019(5) 0.013(4) -0.002(4) -0.002(4) 0.010(4)
N2 0.023(7) 0.017(7) 0.020(7) -0.001(5) -0.001(5) 0.007(5)
N3 0.020(7) 0.022(7) 0.025(7) 0.011(6) 0.002(5) -0.001(5)
N4 0.024(5) 0.023(5) 0.012(4) -0.002(4) 0.002(4) 0.005(4)
N5 0.034(9) 0.065(11) 0.024(8) 0.028(8) 0.006(7) 0.009(8)
N6 0.031(8) 0.046(10) 0.026(8) 0.018(7) 0.002(6) 0.003(7)
N7 0.036(8) 0.034(8) 0.028(8) 0.008(7) 0.001(6) 0.012(7)
N8 0.024(7) 0.023(7) 0.019(7) 0.003(5) -0.012(5) 0.006(6)
N9 0.022(7) 0.022(7) 0.031(8) 0.005(6) -0.009(6) 0.006(6)
N10 0.025(7) 0.022(7) 0.023(7) 0.006(6) -0.009(6) 0.006(6)
N11 0.026(7) 0.035(8) 0.018(7) 0.000(6) -0.008(6) 0.009(6)
N12 0.033(8) 0.027(8) 0.024(7) 0.015(6) 0.003(6) 0.005(6)
N13 0.019(6) 0.016(6) 0.021(7) 0.004(5) -0.004(5) 0.002(5)
N14 0.035(8) 0.010(6) 0.011(6) 0.000(5) -0.004(5) 0.000(5)
N15 0.028(7) 0.014(6) 0.021(7) -0.003(5) -0.004(6) 0.008(5)
N16 0.031(8) 0.023(7) 0.021(7) 0.004(6) -0.002(6) 0.008(6)
N17 0.034(8) 0.031(8) 0.046(9) 0.024(7) 0.022(7) 0.014(7)
N18 0.047(10) 0.039(9) 0.043(9) 0.032(8) 0.016(8) 0.015(8)
N19 0.039(9) 0.018(7) 0.058(11) 0.024(7) 0.007(8) 0.010(6)
N20 0.031(8) 0.026(8) 0.031(8) 0.007(6) 0.003(6) 0.009(6)
N21 0.042(7) 0.053(7) 0.042(6) 0.023(6) 0.012(6) 0.024(6)
N23 0.045(7) 0.057(7) 0.045(6) 0.020(6) 0.012(6) 0.022(6)
N24 0.048(7) 0.060(7) 0.047(6) 0.019(6) 0.012(6) 0.022(6)
C1 0.026(4) 0.020(4) 0.012(4) -0.002(3) 0.001(3) 0.009(3)
C2 0.026(5) 0.018(5) 0.012(4) 0.002(4) 0.003(4) 0.010(4)
C3 0.034(10) 0.035(10) 0.026(9) 0.008(7) 0.002(7) 0.021(8)
C4 0.055(12) 0.034(10) 0.030(9) 0.016(8) 0.013(9) 0.026(9)
C5 0.039(10) 0.018(8) 0.048(11) 0.015(8) 0.011(9) 0.008(8)
C6 0.034(10) 0.033(9) 0.022(8) 0.014(7) 0.006(7) 0.006(8)
C7 0.032(9) 0.049(11) 0.023(9) 0.016(8) 0.007(7) 0.021(8)
C8 0.025(8) 0.026(8) 0.022(8) 0.017(7) 0.005(6) 0.007(7)
C9 0.038(10) 0.024(9) 0.029(9) 0.013(7) 0.006(7) 0.013(8)
C10 0.042(10) 0.040(10) 0.016(8) 0.007(7) -0.001(7) 0.027(8)
C11 0.034(10) 0.029(10) 0.055(12) 0.013(9) -0.006(9) 0.010(8)
C12 0.026(10) 0.043(12) 0.062(14) 0.005(10) -0.016(9) 0.008(9)
C13 0.039(12) 0.044(12) 0.078(16) 0.035(12) -0.007(11) 0.000(10)
C14 0.038(11) 0.059(14) 0.069(15) 0.050(13) 0.009(10) 0.010(10)
C15 0.019(8) 0.006(7) 0.030(9) 0.003(6) 0.009(6) 0.000(6)
C16 0.017(8) 0.048(11) 0.029(9) 0.027(8) 0.008(7) 0.012(7)
C17 0.061(14) 0.054(13) 0.016(9) 0.011(9) 0.015(9) 0.006(11)
C18 0.057(14) 0.080(18) 0.029(11) 0.016(11) 0.014(10) 0.023(13)
C19 0.084(19) 0.11(2) 0.027(11) 0.029(14) 0.012(11) 0.060(18)
C20 0.077(18) 0.09(2) 0.08(2) 0.071(18) 0.034(15) 0.037(16)
C21 0.063(13) 0.044(11) 0.026(9) 0.025(8) 0.018(9) 0.034(10)
C22 0.019(8) 0.019(8) 0.024(8) 0.003(6) -0.007(6) 0.002(6)
C23 0.022(8) 0.022(8) 0.018(8) 0.009(6) -0.011(6) -0.008(6)
C24 0.074(15) 0.014(8) 0.028(10) 0.007(7) -0.010(9) 0.000(9)
C25 0.076(16) 0.047(13) 0.036(11) 0.013(10) 0.001(11) 0.030(12)
C26 0.056(14) 0.043(13) 0.070(17) 0.023(12) -0.013(12) 0.005(11)
C27 0.034(11) 0.044(12) 0.065(15) 0.039(11) 0.003(10) -0.001(9)
C28 0.033(10) 0.042(11) 0.029(10) 0.013(8) 0.006(8) -0.001(8)
C29 0.022(8) 0.037(10) 0.023(9) 0.009(7) 0.000(7) 0.003(7)
C30 0.053(12) 0.043(11) 0.019(8) 0.008(8) 0.013(8) 0.037(10)
C31 0.079(17) 0.062(15) 0.036(12) -0.014(11) -0.011(11) 0.049(14)
C32 0.078(18) 0.10(2) 0.021(11) -0.006(12) -0.001(11) 0.049(17)
C33 0.11(2) 0.11(2) 0.029(12) 0.033(14) 0.039(14) 0.09(2)
C34 0.049(13) 0.082(18) 0.062(16) 0.044(14) 0.018(12) 0.033(13)
C35 0.038(11) 0.050(13) 0.050(12) 0.020(10) 0.017(9) 0.022(10)
C39 0.042(7) 0.052(8) 0.041(7) 0.023(7) 0.011(6) 0.023(6)
C38 0.041(7) 0.051(8) 0.041(7) 0.023(7) 0.010(6) 0.024(7)
C37 0.038(7) 0.049(8) 0.041(7) 0.022(7) 0.009(6) 0.027(7)
C36 0.040(7) 0.052(8) 0.042(7) 0.022(6) 0.011(6) 0.024(6)
C42 0.042(7) 0.054(7) 0.042(6) 0.022(6) 0.011(5) 0.023(6)
C40 0.043(7) 0.054(7) 0.042(6) 0.022(6) 0.011(6) 0.022(6)
C41 0.043(7) 0.056(7) 0.043(6) 0.021(6) 0.012(5) 0.023(6)

loop_
_atom_type_symbol
_atom_type_description
_atom_type_scat_dispersion_real
_atom_type_scat_dispersion_imag
_atom_type_scat_source
C C 0.0033 0.0016 'International Tables Vol C Tables 4.2.6.8 and 6.1.1.4'
H H 0.0000 0.0000 'International Tables Vol C Tables 4.2.6.8 and 6.1.1.4'
N N 0.0061 0.0033 'International Tables Vol C Tables 4.2.6.8 and 6.1.1.4'
O O 0.0106 0.0060 'International Tables Vol C Tables 4.2.6.8 and 6.1.1.4'
P P 0.1023 0.0942 'International Tables Vol C Tables 4.2.6.8 and 6.1.1.4'
Mo Mo -1.6832 0.6857 'International Tables Vol C Tables 4.2.6.8 and 6.1.1.4'
Ag Ag -0.8971 1.1015 'International Tables Vol C Tables 4.2.6.8 and 6.1.1.4'

loop_
_geom_angle_atom_site_label_1
_geom_angle_atom_site_label_2
_geom_angle_atom_site_label_3
_geom_angle
_geom_angle_site_symmetry_1
_geom_angle_site_symmetry_3
N13 Ag1 N9 143.0(5) . .
N13 Ag1 N14 117.5(4) . 2_644
N9 Ag1 N14 98.4(5) . 2_644
Ag2' Ag2 C40 146(6) . 1_455
Ag2' Ag2 C39 105.4(10) . 1_455
C40 Ag2 C39 41(6) 1_455 1_455
Ag2' Ag2 N21 163.9(11) . 1_455
C40 Ag2 N21 27(6) 1_455 1_455
C39 Ag2 N21 66.2(10) 1_455 1_455
Ag2' Ag2 N18 73.5(8) . .
C40 Ag2 N18 141(6) 1_455 .
C39 Ag2 N18 175.3(7) 1_455 .
N21 Ag2 N18 116.0(10) 1_455 .
Ag2' Ag2 O59 67.6(8) . .
C40 Ag2 O59 107(6) 1_455 .
C39 Ag2 O59 98.9(7) 1_455 .
N21 Ag2 O59 99.3(10) 1_455 .
N18 Ag2 O59 85.0(5) . .
Ag2 Ag2' N18 85.1(8) . .
Ag2 Ag2' O59 92.8(9) . .
N18 Ag2' O59 91.6(7) . .
Ag2 Ag2' C39 54.9(8) . 1_455
N18 Ag2' C39 139.8(8) . 1_455
O59 Ag2' C39 94.4(7) . 1_455
Ag2 Ag2' C40 24(4) . 1_455
N18 Ag2' C40 109(4) . 1_455
O59 Ag2' C40 91(4) . 1_455
C39 Ag2' C40 31(4) 1_455 1_455
Ag2 Ag2' Ag3 147.6(8) . .
N18 Ag2' Ag3 63.7(5) . .
O59 Ag2' Ag3 80.3(4) . .
C39 Ag2' Ag3 156.5(7) 1_455 .
C40 Ag2' Ag3 169(4) 1_455 .
N19 Ag3 Ag2' 59.4(5) . .
N15 Ag4 N1 140.7(5) 2_644 .
N15 Ag4 N10 96.5(5) 2_644 .
N1 Ag4 N10 121.3(5) . .
N11 Ag5 N7 115.5(5) . 2_755
N11 Ag5 N2 111.4(5) . .
N7 Ag5 N2 97.6(5) 2_755 .
N11 Ag5 C34 92.4(7) . 2_654
N7 Ag5 C34 98.6(7) 2_755 2_654
N2 Ag5 C34 141.6(6) . 2_654
N17 Ag6 N24 120.1(7) 2_654 .
N17 Ag6 N12 116.0(5) 2_654 .
N24 Ag6 N12 105.2(7) . .
N17 Ag6 N23 136.4(10) 2_654 .
N24 Ag6 N23 21.6(9) . .
N12 Ag6 N23 84.0(11) . .
N17 Ag6 N6 94.5(6) 2_654 2_755
N24 Ag6 N6 109.4(6) . 2_755
N12 Ag6 N6 111.1(5) . 2_755
N23 Ag6 N6 114.8(10) . 2_755
N17 Ag6 Ag9 104.6(4) 2_654 2_754
N24 Ag6 Ag9 55.8(5) . 2_754
N12 Ag6 Ag9 138.8(4) . 2_754
N23 Ag6 Ag9 70.5(10) . 2_754
N6 Ag6 Ag9 56.8(4) 2_755 2_754
N4 Ag7 N8 137.1(5) . .
N4 Ag7 N3 120.3(5) . 2_755
N8 Ag7 N3 101.4(5) . 2_755
N20 Ag8 N16 101.6(5) . .
N20 Ag8 C7 154.5(6) . 2_644
N16 Ag8 C7 103.9(5) . 2_644
N20 Ag8 C6 130.8(6) . 2_644
N16 Ag8 C6 115.0(6) . 2_644
C7 Ag8 C6 33.1(6) 2_644 2_644
C18 Ag9 N5 130.9(8) . 1_554
C18 Ag9 C19 33.6(9) . .
N5 Ag9 C19 119.0(7) 1_554 .
C18 Ag9 O26 101.6(8) . 2_644
N5 Ag9 O26 77.9(6) 1_554 2_644
C19 Ag9 O26 133.8(9) . 2_644
C18 Ag9 Ag6 152.0(6) . 2_754
N5 Ag9 Ag6 77.0(4) 1_554 2_754
C19 Ag9 Ag6 141.8(8) . 2_754
O26 Ag9 Ag6 81.3(4) 2_644 2_754
O26 Mo4 O31 103.1(5) . .
O26 Mo4 O10 102.8(6) . .
O31 Mo4 O10 92.4(5) . .
O26 Mo4 O5 101.3(6) . .
O31 Mo4 O5 85.4(5) . .
O10 Mo4 O5 155.7(5) . .
O26 Mo4 O29 100.0(6) . .
O31 Mo4 O29 156.4(5) . .
O10 Mo4 O29 87.2(5) . .
O5 Mo4 O29 85.4(5) . .
O26 Mo4 O3 172.2(5) . .
O31 Mo4 O3 84.0(4) . .
O10 Mo4 O3 73.4(4) . .
O5 Mo4 O3 82.3(4) . .
O29 Mo4 O3 73.3(4) . .
O16 Mo6 O40 103.6(6) . .
O16 Mo6 O35 101.7(6) . .
O40 Mo6 O35 95.4(5) . .
O16 Mo6 O8 102.2(6) . .
O40 Mo6 O8 85.2(5) . .
O35 Mo6 O8 155.2(5) . .
O16 Mo6 O10 100.2(6) . .
O40 Mo6 O10 155.4(5) . .
O35 Mo6 O10 85.8(5) . .
O8 Mo6 O10 83.8(5) . .
O16 Mo6 O3 170.9(5) . .
O40 Mo6 O3 85.0(4) . .
O35 Mo6 O3 73.8(4) . .
O8 Mo6 O3 81.5(4) . .
O10 Mo6 O3 71.7(4) . .
O57 Mo7 O52 101.6(6) . .
O57 Mo7 O12 102.7(5) . .
O52 Mo7 O12 93.5(5) . .
O57 Mo7 O7 101.6(5) . .
O52 Mo7 O7 88.4(5) . .
O12 Mo7 O7 154.7(5) . .
O57 Mo7 O40 102.2(6) . .
O52 Mo7 O40 156.1(5) . .
O12 Mo7 O40 83.6(5) . .
O7 Mo7 O40 84.6(5) . .
O57 Mo7 O32 173.6(5) . .
O52 Mo7 O32 75.2(4) . .
O12 Mo7 O32 83.2(4) . .
O7 Mo7 O32 73.0(4) . .
O40 Mo7 O32 80.9(4) . .
O59 Mo8 O36 102.0(6) . .
O59 Mo8 O8 102.6(6) . .
O36 Mo8 O8 92.5(5) . .
O59 Mo8 O12 100.6(6) . .
O36 Mo8 O12 157.3(5) . .
O8 Mo8 O12 84.8(5) . .
O59 Mo8 O51 100.0(6) . .
O36 Mo8 O51 87.7(5) . .
O8 Mo8 O51 156.8(5) . .
O12 Mo8 O51 86.1(5) . .
O59 Mo8 O6 172.2(6) . .
O36 Mo8 O6 74.7(4) . .
O8 Mo8 O6 84.7(4) . .
O12 Mo8 O6 82.6(4) . .
O51 Mo8 O6 73.0(4) . .
O24 Mo10 O21 102.9(6) . .
O24 Mo10 O51 102.6(6) . .
O21 Mo10 O51 93.3(5) . .
O24 Mo10 O9 101.4(6) . .
O21 Mo10 O9 86.4(5) . .
O51 Mo10 O9 155.4(5) . .
O24 Mo10 O14 99.7(6) . .
O21 Mo10 O14 157.0(5) . .
O51 Mo10 O14 86.0(5) . .
O9 Mo10 O14 84.9(5) . .
O24 Mo10 O6 170.5(5) . .
O21 Mo10 O6 86.1(5) . .
O51 Mo10 O6 73.4(4) . .
O9 Mo10 O6 82.0(4) . .
O14 Mo10 O6 71.6(4) . .
O25 Mo11 O37 102.5(6) . .
O25 Mo11 O5 102.6(6) . .
O37 Mo11 O5 93.3(5) . .
O25 Mo11 O20 101.0(6) . .
O37 Mo11 O20 156.3(5) . .
O5 Mo11 O20 84.2(5) . .
O25 Mo11 O23 100.9(6) . .
O37 Mo11 O23 87.4(5) . .
O5 Mo11 O23 155.7(5) . .
O20 Mo11 O23 85.4(5) . .
O25 Mo11 O4 172.6(5) . .
O37 Mo11 O4 74.0(4) . .
O5 Mo11 O4 84.3(4) . .
O20 Mo11 O4 82.4(4) . .
O23 Mo11 O4 72.6(4) . .
O45 Mo13 O9 102.1(6) . .
O45 Mo13 O23 102.0(6) . .
O9 Mo13 O23 91.1(5) . .
O45 Mo13 O18 101.6(6) . .
O9 Mo13 O18 85.7(5) . .
O23 Mo13 O18 156.3(5) . .
O45 Mo13 O47 101.4(6) . .
O9 Mo13 O47 156.3(5) . .
O23 Mo13 O47 86.9(5) . .
O18 Mo13 O47 86.8(5) . .
O45 Mo13 O4 172.6(6) . .
O9 Mo13 O4 84.0(4) . .
O23 Mo13 O4 73.4(4) . .
O18 Mo13 O4 82.9(4) . .
O47 Mo13 O4 72.7(4) . .
O68 Mo14 O30 102.6(7) . .
O68 Mo14 O7 100.7(6) . .
O30 Mo14 O7 94.2(5) . .
O68 Mo14 O38 100.4(7) . .
O30 Mo14 O38 156.4(5) . .
O7 Mo14 O38 86.7(5) . .
O68 Mo14 O13 101.9(6) . .
O30 Mo14 O13 85.2(5) . .
O7 Mo14 O13 156.9(5) . .
O38 Mo14 O13 84.8(5) . .
O68 Mo14 O32 171.1(6) . .
O30 Mo14 O32 85.0(4) . .
O7 Mo14 O32 73.9(4) . .
O38 Mo14 O32 72.5(4) . .
O13 Mo14 O32 83.0(4) . .
O43 Mo15 O11 103.2(6) . .
O43 Mo15 O29 101.2(7) . .
O11 Mo15 O29 93.6(5) . .
O43 Mo15 O35 100.5(6) . .
O11 Mo15 O35 155.5(5) . .
O29 Mo15 O35 87.6(5) . .
O43 Mo15 O30 102.3(6) . .
O11 Mo15 O30 86.2(5) . .
O29 Mo15 O30 156.0(5) . .
O35 Mo15 O30 82.9(5) . .
O43 Mo15 O3 171.7(5) . .
O11 Mo15 O3 84.7(4) . .
O29 Mo15 O3 75.2(5) . .
O35 Mo15 O3 72.0(4) . .
O30 Mo15 O3 80.8(4) . .
O28 Mo16 O18 102.8(6) . .
O28 Mo16 O38 102.9(7) . .
O18 Mo16 O38 93.8(5) . .
O28 Mo16 O52 99.8(6) . .
O18 Mo16 O52 156.4(5) . .
O38 Mo16 O52 87.4(5) . .
O28 Mo16 O21 101.2(7) . .
O18 Mo16 O21 84.1(5) . .
O38 Mo16 O21 155.7(5) . .
O52 Mo16 O21 85.1(5) . .
O28 Mo16 O32 171.6(6) . .
O18 Mo16 O32 85.1(4) . .
O38 Mo16 O32 73.3(4) . .
O52 Mo16 O32 72.7(4) . .
O21 Mo16 O32 82.3(4) . .
O19 Mo19 O20 104.7(5) . .
O19 Mo19 O14 103.7(6) . .
O20 Mo19 O14 93.1(5) . .
O19 Mo19 O31 100.0(6) . .
O20 Mo19 O31 85.7(5) . .
O14 Mo19 O31 155.7(5) . .
O19 Mo19 O36 98.4(5) . .
O20 Mo19 O36 156.1(5) . .
O14 Mo19 O36 87.3(5) . .
O31 Mo19 O36 84.2(5) . .
O19 Mo19 O6 170.6(5) . .
O20 Mo19 O6 84.6(4) . .
O14 Mo19 O6 74.4(4) . .
O31 Mo19 O6 81.4(4) . .
O36 Mo19 O6 72.4(4) . .
O44 Mo20 O13 103.8(6) . .
O44 Mo20 O47 102.9(6) . .
O13 Mo20 O47 94.1(5) . .
O44 Mo20 O11 99.9(6) . .
O13 Mo20 O11 85.8(5) . .
O47 Mo20 O11 156.5(5) . .
O44 Mo20 O37 98.4(5) . .
O13 Mo20 O37 157.0(5) . .
O47 Mo20 O37 86.4(5) . .
O11 Mo20 O37 84.7(5) . .
O44 Mo20 O4 170.6(5) . .
O13 Mo20 O4 85.4(4) . .
O47 Mo20 O4 74.2(4) . .
O11 Mo20 O4 82.3(4) . .
O37 Mo20 O4 72.6(4) . .
O3 P1 O6 109.3(6) . .
O3 P1 O4 109.4(6) . .
O6 P1 O4 109.0(6) . .
O3 P1 O32 109.1(6) . .
O6 P1 O32 110.1(6) . .
O4 P1 O32 109.8(6) . .
P1 O3 Mo6 126.2(6) . .
P1 O3 Mo15 126.8(6) . .
Mo6 O3 Mo15 88.6(3) . .
P1 O3 Mo4 125.9(6) . .
Mo6 O3 Mo4 89.4(3) . .
Mo15 O3 Mo4 87.5(3) . .
P1 O4 Mo20 126.3(6) . .
P1 O4 Mo13 125.9(6) . .
Mo20 O4 Mo13 88.5(3) . .
P1 O4 Mo11 126.2(6) . .
Mo20 O4 Mo11 88.9(3) . .
Mo13 O4 Mo11 88.9(3) . .
Mo11 O5 Mo4 152.6(6) . .
P1 O6 Mo8 125.4(6) . .
P1 O6 Mo19 127.1(6) . .
Mo8 O6 Mo19 89.4(3) . .
P1 O6 Mo10 124.9(6) . .
Mo8 O6 Mo10 88.8(3) . .
Mo19 O6 Mo10 89.4(3) . .
Mo14 O7 Mo7 124.5(6) . .
Mo8 O8 Mo6 150.7(6) . .
Mo13 O9 Mo10 150.9(6) . .
Mo4 O10 Mo6 125.4(6) . .
Mo15 O11 Mo20 151.6(6) . .
Mo7 O12 Mo8 154.2(7) . .
Mo20 O13 Mo14 151.0(7) . .
Mo19 O14 Mo10 124.6(6) . .
Mo16 O18 Mo13 152.6(7) . .
Mo19 O20 Mo11 152.3(6) . .
Mo10 O21 Mo16 151.1(7) . .
Mo13 O23 Mo11 125.0(6) . .
Mo4 O26 Ag9 151.1(8) . 2_644
Mo15 O29 Mo4 124.0(7) . .
Mo14 O30 Mo15 151.0(7) . .
Mo4 O31 Mo19 151.5(6) . .
P1 O32 Mo7 127.3(6) . .
P1 O32 Mo14 125.6(6) . .
Mo7 O32 Mo14 88.5(3) . .
P1 O32 Mo16 126.0(6) . .
Mo7 O32 Mo16 88.4(4) . .
Mo14 O32 Mo16 88.8(3) . .
Mo6 O35 Mo15 125.5(6) . .
Mo8 O36 Mo19 123.3(6) . .
Mo11 O37 Mo20 124.4(6) . .
Mo16 O38 Mo14 125.3(6) . .
Mo6 O40 Mo7 153.2(6) . .
Mo20 O47 Mo13 124.6(6) . .
Mo10 O51 Mo8 124.7(6) . .
Mo7 O52 Mo16 123.6(6) . .
Mo8 O59 Ag2' 146.4(9) . .
Mo8 O59 Ag2 164.4(9) . .
Ag2' O59 Ag2 19.6(2) . .
N2 N1 C1 107.0(12) . .
N2 N1 Ag4 115.3(10) . .
C1 N1 Ag4 137.5(11) . .
N3 N2 N1 110.1(12) . .
N3 N2 Ag5 123.1(10) . .
N1 N2 Ag5 121.8(9) . .
N2 N3 N4 109.4(12) . .
N2 N3 Ag7 126.4(10) . 2_755
N4 N3 Ag7 124.1(10) . 2_755
N3 N4 C1 106.0(12) . .
N3 N4 Ag7 115.5(9) . .
C1 N4 Ag7 137.8(11) . .
C8 N5 N6 108.4(14) . .
C8 N5 Ag9 142.3(13) . 1_556
N6 N5 Ag9 98.6(11) . 1_556
N7 N6 N5 108.3(14) . .
N7 N6 Ag6 124.3(12) . 2_755
N5 N6 Ag6 125.8(11) . 2_755
N6 N7 N8 109.1(15) . .
N6 N7 Ag5 119.1(12) . 2_755
N8 N7 Ag5 128.9(11) . 2_755
C8 N8 N7 107.4(13) . .
C8 N8 Ag7 130.0(10) . .
N7 N8 Ag7 121.6(11) . .
C15 N9 N10 105.7(13) . .
C15 N9 Ag1 131.8(11) . .
N10 N9 Ag1 119.8(10) . .
N11 N10 N9 107.6(13) . .
N11 N10 Ag4 114.6(10) . .
N9 N10 Ag4 131.9(10) . .
N10 N11 N12 110.9(13) . .
N10 N11 Ag5 121.4(11) . .
N12 N11 Ag5 127.7(11) . .
C15 N12 N11 103.8(13) . .
C15 N12 Ag6 135.9(11) . .
N11 N12 Ag6 117.1(10) . .
C22 N13 N14 106.8(12) . .
C22 N13 Ag1 132.3(10) . .
N14 N13 Ag1 120.5(9) . .
N15 N14 N13 108.3(12) . .
N15 N14 Ag1 130.3(10) . 2_644
N13 N14 Ag1 119.7(9) . 2_644
N14 N15 N16 108.1(12) . .
N14 N15 Ag4 130.1(10) . 2_644
N16 N15 Ag4 121.8(10) . 2_644
C22 N16 N15 107.6(13) . .
C22 N16 Ag8 127.2(11) . .
N15 N16 Ag8 124.8(10) . .
C29 N17 N18 105.2(15) . .
C29 N17 Ag6 129.1(12) . 2_654
N18 N17 Ag6 125.7(12) . 2_654
N19 N18 N17 109.3(15) . .
N19 N18 Ag2' 107.7(11) . .
N17 N18 Ag2' 133.4(13) . .
N19 N18 Ag2 128.5(11) . .
N17 N18 Ag2 113.7(12) . .
Ag2' N18 Ag2 21.4(3) . .
N18 N19 N20 108.1(13) . .
N18 N19 Ag3 120.2(12) . .
N20 N19 Ag3 131.5(12) . .
C29 N20 N19 105.6(14) . .
C29 N20 Ag8 138.6(12) . .
N19 N20 Ag8 115.8(11) . .
C40 N21 C42 84(3) . .
C40 N21 C41 142(4) . .
C42 N21 C41 67(3) . .
C40 N21 N24 140(3) . 2_754
C42 N21 N24 121(3) . 2_754
C41 N21 N24 55(2) . 2_754
C40 N21 Ag2 61(2) . 1_655
C42 N21 Ag2 113(3) . 1_655
C41 N21 Ag2 152(3) . 1_655
N24 N21 Ag2 122(2) 2_754 1_655
C40 N21 H21 49.3 . .
C42 N21 H21 131.7 . .
C41 N21 H21 142.0 . .
N24 N21 H21 95.1 2_754 .
Ag2 N21 H21 60.4 1_655 .
C41 N23 N24 88(5) . .
C41 N23 C42 76(4) . .
N24 N23 C42 150(5) . .
C41 N23 C41 41(5) . 2_754
N24 N23 C41 68(3) . 2_754
C42 N23 C41 111(4) . 2_754
C41 N23 Ag6 157(5) . .
N24 N23 Ag6 70(3) . .
C42 N23 Ag6 126(2) . .
C41 N23 Ag6 122(3) 2_754 .
N23 N24 C41 45(3) . .
N23 N24 C41 77(4) . 2_754
C41 N24 C41 45(3) . 2_754
N23 N24 N21 135(4) . 2_754
C41 N24 N21 102(3) . 2_754
C41 N24 N21 60(2) 2_754 2_754
N23 N24 Ag6 89(3) . .
C41 N24 Ag6 134(3) . .
C41 N24 Ag6 137(2) 2_754 .
N21 N24 Ag6 113.3(16) 2_754 .
N1 C1 N4 107.5(13) . .
N1 C1 C2 127.0(13) . .
N4 C1 C2 125.5(14) . .
C3 C2 C7 118.9(15) . .
C3 C2 C1 122.5(15) . .
C7 C2 C1 118.5(14) . .
C4 C3 C2 121.5(18) . .
C4 C3 H3 119.3 . .
C2 C3 H3 119.3 . .
C3 C4 C5 120.2(18) . .
C3 C4 H4 119.9 . .
C5 C4 H4 119.9 . .
C6 C5 C4 121.3(16) . .
C6 C5 H5 119.4 . .
C4 C5 H5 119.4 . .
C5 C6 C7 118.8(17) . .
C5 C6 Ag8 107.1(13) . 2_644
C7 C6 Ag8 71.8(10) . 2_644
C5 C6 H6 120.6 . .
C7 C6 H6 120.6 . .
Ag8 C6 H6 91.0 2_644 .
C6 C7 C2 119.3(16) . .
C6 C7 Ag8 75.1(10) . 2_644
C2 C7 Ag8 105.6(11) . 2_644
C6 C7 H7 120.4 . .
C2 C7 H7 120.4 . .
Ag8 C7 H7 89.4 2_644 .
N5 C8 N8 106.8(14) . .
N5 C8 C9 125.7(15) . .
N8 C8 C9 127.4(14) . .
C14 C9 C10 120.2(18) . .
C14 C9 C8 120.5(16) . .
C10 C9 C8 119.3(16) . .
C9 C10 C11 119.5(18) . .
C9 C10 H10 120.2 . .
C11 C10 H10 120.2 . .
C12 C11 C10 121.2(19) . .
C12 C11 H11 119.4 . .
C10 C11 H11 119.4 . .
C11 C12 C13 120.4(18) . .
C11 C12 H12 119.8 . .
C13 C12 H12 119.8 . .
C14 C13 C12 117.7(19) . .
C14 C13 H13 121.1 . .
C12 C13 H13 121.1 . .
C9 C14 C13 120.8(19) . .
C9 C14 H14 119.6 . .
C13 C14 H14 119.6 . .
N12 C15 N9 112.0(14) . .
N12 C15 C16 123.2(14) . .
N9 C15 C16 124.7(14) . .
C17 C16 C21 117.8(17) . .
C17 C16 C15 121.1(16) . .
C21 C16 C15 121.1(16) . .
C16 C17 C18 121(2) . .
C16 C17 H17 119.4 . .
C18 C17 H17 119.4 . .
C19 C18 C17 121(2) . .
C19 C18 Ag9 76.0(16) . .
C17 C18 Ag9 116.2(18) . .
C19 C18 H18 112.8 . .
C17 C18 H18 112.8 . .
Ag9 C18 H18 112.8 . .
C18 C19 C20 118(2) . .
C18 C19 Ag9 70.4(15) . .
C20 C19 Ag9 114(2) . .
C18 C19 H19 115.6 . .
C20 C19 H19 115.6 . .
Ag9 C19 H19 115.6 . .
C19 C20 C21 121(2) . .
C19 C20 H20 119.4 . .
C21 C20 H20 119.4 . .
C16 C21 C20 120(2) . .
C16 C21 H21A 120.1 . .
C20 C21 H21A 120.1 . .
N13 C22 N16 109.1(14) . .
N13 C22 C23 125.8(14) . .
N16 C22 C23 124.9(14) . .
C28 C23 C24 117.8(17) . .
C28 C23 C22 122.5(16) . .
C24 C23 C22 119.5(15) . .
C25 C24 C23 122.6(18) . .
C25 C24 H24 118.7 . .
C23 C24 H24 118.7 . .
C24 C25 C26 117(2) . .
C24 C25 H25 121.4 . .
C26 C25 H25 121.4 . .
C25 C26 C27 123(2) . .
C25 C26 H26 118.5 . .
C27 C26 H26 118.5 . .
C28 C27 C26 117.9(19) . .
C28 C27 H27 121.1 . .
C26 C27 H27 121.1 . .
C27 C28 C23 121.3(19) . .
C27 C28 H28 119.3 . .
C23 C28 H28 119.3 . .
N20 C29 N17 111.9(15) . .
N20 C29 C30 125.3(16) . .
N17 C29 C30 122.6(17) . .
C31 C30 C35 120(2) . .
C31 C30 C29 123(2) . .
C35 C30 C29 117.3(17) . .
C30 C31 C32 117(2) . .
C30 C31 H31 121.5 . .
C32 C31 H31 121.5 . .
C33 C32 C31 122(2) . .
C33 C32 H32 119.2 . .
C31 C32 H32 119.2 . .
C34 C33 C32 120(2) . .
C34 C33 H33 119.9 . .
C32 C33 H33 119.9 . .
C33 C34 C35 123(3) . .
C33 C34 Ag5 93.6(15) . 2_654
C35 C34 Ag5 95.2(13) . 2_654
C33 C34 H34 118.6 . .
C35 C34 H34 118.6 . .
Ag5 C34 H34 80.7 2_654 .
C30 C35 C34 118(2) . .
C30 C35 H35 120.9 . .
C34 C35 H35 120.9 . .
C38 C39 C40 120.0 . .
C38 C39 Ag2 115.8(12) . 1_655
C40 C39 Ag2 67.9(11) . 1_655
C38 C39 Ag2' 105.1(11) . 1_655
C40 C39 Ag2' 87.5(11) . 1_655
Ag2 C39 Ag2' 19.7(3) 1_655 1_655
C38 C39 H39 120.0 . .
C40 C39 H39 120.0 . .
Ag2 C39 H39 86.6 1_655 .
Ag2' C39 H39 77.5 1_655 .
C39 C38 C37 120.0 . .
C39 C38 H38 120.0 . .
C37 C38 H38 120.0 . .
C38 C37 C36 120.0 . .
C38 C37 H37 120.0 . .
C36 C37 H37 120.0 . .
C42 C36 C37 120.0 . .
C42 C36 H36 120.0 . .
C37 C36 H36 120.0 . .
N21 C42 C36 154(3) . .
N21 C42 C40 46(2) . .
C36 C42 C40 120.0 . .
N21 C42 N23 101(3) . .
C36 C42 N23 103(2) . .
C40 C42 N23 129(2) . .
N21 C42 C41 71(3) . .
C36 C42 C41 127(2) . .
C40 C42 C41 113(2) . .
N23 C42 C41 35(2) . .
N21 C40 C42 50(2) . .
N21 C40 C39 156(3) . .
C42 C40 C39 120.0 . .
N21 C40 Ag2 92(3) . 1_655
C42 C40 Ag2 114.3(12) . 1_655
C39 C40 Ag2 71.4(11) . 1_655
N21 C40 Ag2' 101(3) . 1_655
C42 C40 Ag2' 116.6(11) . 1_655
C39 C40 Ag2' 61.6(10) . 1_655
Ag2 C40 Ag2' 10.0(3) 1_655 1_655
N21 C40 H21 71.0 . .
C42 C40 H21 119.0 . .
C39 C40 H21 120.0 . .
Ag2 C40 H21 75.9 1_655 .
Ag2' C40 H21 83.4 1_655 .
N23 C41 C41 105(7) . 2_754
N23 C41 N24 47(4) . .
C41 C41 N24 79(6) 2_754 .
N23 C41 N24 141(5) . 2_754
C41 C41 N24 57(5) 2_754 2_754
N24 C41 N24 135(3) . 2_754
N23 C41 C42 69(4) . .
C41 C41 C42 149(7) 2_754 .
N24 C41 C42 112(4) . .
N24 C41 C42 107(3) 2_754 .
N23 C41 N23 139(5) . 2_754
C41 C41 N23 34(4) 2_754 2_754
N24 C41 N23 105(3) . 2_754
N24 C41 N23 35.2(19) 2_754 2_754
C42 C41 N23 142(4) . 2_754
N23 C41 N21 105(5) . .
C41 C41 N21 118(7) 2_754 .
N24 C41 N21 152(4) . .
N24 C41 N21 65(3) 2_754 .
C42 C41 N21 42(2) . .
N23 C41 N21 99(4) 2_754 .

loop_
_geom_bond_atom_site_label_1
_geom_bond_atom_site_label_2
_geom_bond_distance
_geom_bond_site_symmetry_2
Ag1 N13 2.194(12) .
Ag1 N9 2.213(13) .
Ag1 N14 2.360(13) 2_644
Ag2 Ag2' 0.832(8) .
Ag2 C40 1.98(14) 1_455
Ag2 C39 2.02(3) 1_455
Ag2 N21 2.25(4) 1_455
Ag2 N18 2.272(16) .
Ag2 O59 2.479(13) .
Ag2' N18 2.186(17) .
Ag2' O59 2.295(17) .
Ag2' C39 2.38(3) 1_455
Ag2' C40 2.70(15) 1_455
Ag2' Ag3 3.276(10) .
Ag3 N19 2.156(15) .
Ag4 N15 2.191(13) 2_644
Ag4 N1 2.209(12) .
Ag4 N10 2.362(13) .
Ag5 N11 2.269(13) .
Ag5 N7 2.294(15) 2_755
Ag5 N2 2.308(13) .
Ag5 C34 2.68(2) 2_654
Ag6 N17 2.217(15) 2_654
Ag6 N24 2.233(19) .
Ag6 N12 2.317(14) .
Ag6 N23 2.38(4) .
Ag6 N6 2.536(15) 2_755
Ag6 Ag9 3.204(7) 2_754
Ag7 N4 2.182(13) .
Ag7 N8 2.257(13) .
Ag7 N3 2.290(13) 2_755
Ag8 N20 2.217(15) .
Ag8 N16 2.298(14) .
Ag8 C7 2.438(18) 2_644
Ag8 C6 2.480(16) 2_644
Ag9 C18 2.26(2) .
Ag9 N5 2.266(16) 1_554
Ag9 C19 2.33(3) .
Ag9 O26 2.401(14) 2_644
Ag9 Ag6 3.204(7) 2_754
Mo4 O26 1.696(13) .
Mo4 O31 1.844(10) .
Mo4 O10 1.849(11) .
Mo4 O5 1.937(11) .
Mo4 O29 1.964(12) .
Mo4 O3 2.434(10) .
Mo6 O16 1.668(12) .
Mo6 O40 1.824(11) .
Mo6 O35 1.858(12) .
Mo6 O8 1.966(11) .
Mo6 O10 1.986(11) .
Mo6 O3 2.414(10) .
Mo7 O57 1.675(12) .
Mo7 O52 1.848(11) .
Mo7 O12 1.860(11) .
Mo7 O7 1.935(12) .
Mo7 O40 1.967(11) .
Mo7 O32 2.409(10) .
Mo8 O59 1.672(12) .
Mo8 O36 1.850(11) .
Mo8 O8 1.858(12) .
Mo8 O12 1.924(11) .
Mo8 O51 1.947(12) .
Mo8 O6 2.402(10) .
Mo10 O24 1.662(12) .
Mo10 O21 1.831(12) .
Mo10 O51 1.872(12) .
Mo10 O9 1.911(11) .
Mo10 O14 1.985(12) .
Mo10 O6 2.433(10) .
Mo11 O25 1.666(13) .
Mo11 O37 1.854(11) .
Mo11 O5 1.863(11) .
Mo11 O20 1.934(11) .
Mo11 O23 1.934(12) .
Mo11 O4 2.428(10) .
Mo13 O45 1.650(13) .
Mo13 O9 1.877(11) .
Mo13 O23 1.894(12) .
Mo13 O18 1.922(11) .
Mo13 O47 1.938(11) .
Mo13 O4 2.421(10) .
Mo14 O68 1.668(13) .
Mo14 O30 1.865(13) .
Mo14 O7 1.868(11) .
Mo14 O38 1.942(13) .
Mo14 O13 1.949(12) .
Mo14 O32 2.413(10) .
Mo15 O43 1.648(13) .
Mo15 O11 1.837(11) .
Mo15 O29 1.846(13) .
Mo15 O35 1.950(12) .
Mo15 O30 1.962(13) .
Mo15 O3 2.431(10) .
Mo16 O28 1.660(15) .
Mo16 O18 1.858(12) .
Mo16 O38 1.869(13) .
Mo16 O52 1.975(12) .
Mo16 O21 1.979(12) .
Mo16 O32 2.427(11) .
Mo19 O19 1.673(11) .
Mo19 O20 1.853(11) .
Mo19 O14 1.857(12) .
Mo19 O31 1.946(10) .
Mo19 O36 1.991(11) .
Mo19 O6 2.403(10) .
Mo20 O44 1.660(12) .
Mo20 O13 1.867(11) .
Mo20 O47 1.868(11) .
Mo20 O11 1.944(11) .
Mo20 O37 1.973(12) .
Mo20 O4 2.407(11) .
P1 O3 1.502(11) .
P1 O6 1.520(10) .
P1 O4 1.520(11) .
P1 O32 1.526(10) .
O26 Ag9 2.401(14) 2_644
N1 N2 1.322(18) .
N1 C1 1.34(2) .
N2 N3 1.298(18) .
N3 N4 1.331(19) .
N3 Ag7 2.290(13) 2_755
N4 C1 1.378(19) .
N5 C8 1.32(2) .
N5 N6 1.33(2) .
N5 Ag9 2.266(16) 1_556
N6 N7 1.27(2) .
N6 Ag6 2.536(15) 2_755
N7 N8 1.340(19) .
N7 Ag5 2.294(15) 2_755
N8 C8 1.33(2) .
N9 C15 1.32(2) .
N9 N10 1.334(19) .
N10 N11 1.30(2) .
N11 N12 1.34(2) .
N12 C15 1.31(2) .
N13 C22 1.31(2) .
N13 N14 1.363(17) .
N14 N15 1.301(18) .
N14 Ag1 2.360(13) 2_644
N15 N16 1.341(19) .
N15 Ag4 2.191(12) 2_644
N16 C22 1.33(2) .
N17 C29 1.31(2) .
N17 N18 1.34(2) .
N17 Ag6 2.217(15) 2_654
N18 N19 1.30(2) .
N19 N20 1.35(2) .
N20 C29 1.30(2) .
N21 C40 1.01(4) .
N21 C42 1.06(4) .
N21 C41 1.49(6) .
N21 N24 1.56(4) 2_754
N21 Ag2 2.25(4) 1_655
N21 H21 1.1012 .
N23 C41 0.86(5) .
N23 N24 0.88(4) .
N23 C42 1.40(5) .
N23 C41 1.48(6) 2_754
N24 C41 1.20(5) .
N24 C41 1.41(5) 2_754
N24 N21 1.56(4) 2_754
C1 C2 1.46(2) .
C2 C3 1.36(2) .
C2 C7 1.41(2) .
C3 C4 1.33(3) .
C3 H3 0.9300 .
C4 C5 1.38(3) .
C4 H4 0.9300 .
C5 C6 1.35(3) .
C5 H5 0.9300 .
C6 C7 1.40(3) .
C6 Ag8 2.480(16) 2_644
C6 H6 0.9300 .
C7 Ag8 2.438(18) 2_644
C7 H7 0.9300 .
C8 C9 1.43(2) .
C9 C14 1.37(3) .
C9 C10 1.37(2) .
C10 C11 1.40(3) .
C10 H10 0.9300 .
C11 C12 1.32(3) .
C11 H11 0.9300 .
C12 C13 1.44(3) .
C12 H12 0.9300 .
C13 C14 1.39(3) .
C13 H13 0.9300 .
C14 H14 0.9300 .
C15 C16 1.51(2) .
C16 C17 1.35(3) .
C16 C21 1.37(2) .
C17 C18 1.36(3) .
C17 H17 0.9300 .
C18 C19 1.33(4) .
C18 H18 0.9800 .
C19 C20 1.36(4) .
C19 H19 0.9800 .
C20 C21 1.37(3) .
C20 H20 0.9300 .
C21 H21A 0.9300 .
C22 C23 1.43(2) .
C23 C28 1.38(2) .
C23 C24 1.41(3) .
C24 C25 1.36(3) .
C24 H24 0.9300 .
C25 C26 1.38(3) .
C25 H25 0.9300 .
C26 C27 1.40(3) .
C26 H26 0.9300 .
C27 C28 1.38(3) .
C27 H27 0.9300 .
C28 H28 0.9300 .
C29 C30 1.45(2) .
C30 C31 1.36(3) .
C30 C35 1.41(3) .
C31 C32 1.50(4) .
C31 H31 0.9300 .
C32 C33 1.33(4) .
C32 H32 0.9300 .
C33 C34 1.29(4) .
C33 H33 0.9300 .
C34 C35 1.45(3) .
C34 Ag5 2.68(2) 2_654
C34 H34 0.9300 .
C35 H35 0.9300 .
C39 C38 1.3900 .
C39 C40 1.3900 .
C39 Ag2 2.02(3) 1_655
C39 Ag2' 2.38(3) 1_655
C39 H39 0.9300 .
C38 C37 1.3900 .
C38 H38 0.9300 .
C37 C36 1.3900 .
C37 H37 0.9300 .
C36 C42 1.3900 .
C36 H36 0.9300 .
C42 C40 1.3900 .
C42 C41 1.45(5) .
C40 Ag2 1.98(3) 1_655
C40 Ag2' 2.70(3) 1_655
C40 H21 0.8833 .
C41 C41 1.01(8) 2_754
C41 N24 1.41(5) 2_754
C41 N23 1.48(6) 2_754
